data_4300836
loop_
_publ_author_name
'Sch\"afer, Sven'
'Moser, Carmen'
'Tirr\'ee, J\"urgen J.'
'Nieger, Martin'
'Pietschnig, Rudolf'

_publ_section_title
;
 Synthesis and Structures of cis- and trans-Bis(alkyneselenolato)platinum(II)
 Complexes
;
_journal_coden_ASTM INOCAJ
_journal_issue 8
_journal_name_full 'Inorganic Chemistry'
_journal_page_first 2798
_journal_page_last 2802
_journal_paper_doi 10.1021/ic048454a
_journal_volume 44
_journal_year 2005
_chemical_formula_moiety 'C48 H50 Fe P2 Pt Se2 - benzene'
_chemical_formula_sum 'C54 H56 Fe P2 Pt Se2'
_chemical_formula_weight 1175.79
_chemical_name_systematic
;
 Di(1-heptynylselenato)(1,1'diphenylphosphanoferrocene)platinum(II)
;
_space_group_IT_number 14
_symmetry_cell_setting monoclinic
_symmetry_space_group_name_Hall '-P 2ybc'
_symmetry_space_group_name_H-M 'P 1 21/c 1'
_atom_sites_solution_hydrogens geom
_atom_sites_solution_primary direct
_atom_sites_solution_secondary difmap
_audit_creation_method SHELXL-97
_cell_angle_alpha 90.00
_cell_angle_beta 104.241(1)
_cell_angle_gamma 90.00
_cell_formula_units_Z 4
_cell_length_a 11.4545(1)
_cell_length_b 22.1938(2)
_cell_length_c 19.1997(2)
_cell_measurement_reflns_used 10849
_cell_measurement_temperature 123(2)
_cell_measurement_theta_max 27.5
_cell_measurement_theta_min 1
_cell_volume 4730.93(8)
_computing_cell_refinement DENZO-SMN
_computing_data_collection Collect
_computing_data_reduction DENZO-SMN
_computing_molecular_graphics XP
_computing_publication_material 'SHELXL-97 (Sheldrick, 1997)'
_computing_structure_refinement 'SHELXL-97 (Sheldrick, 1997)'
_computing_structure_solution 'SHELXS-97 (Sheldrick, 1990)'
_diffrn_ambient_temperature 123(2)
_diffrn_measured_fraction_theta_full 0.997
_diffrn_measured_fraction_theta_max 0.982
_diffrn_measurement_device_type 'Nonius KappaCCD'
_diffrn_measurement_method 'rotation in phi and omega, 1 deg.'
_diffrn_radiation_monochromator graphite
_diffrn_radiation_source 'fine-focus sealed tube'
_diffrn_radiation_type MoK\a
_diffrn_radiation_wavelength 0.71073
_diffrn_reflns_av_R_equivalents 0.0571
_diffrn_reflns_av_sigmaI/netI 0.0353
_diffrn_reflns_limit_h_max 14
_diffrn_reflns_limit_h_min -14
_diffrn_reflns_limit_k_max 28
_diffrn_reflns_limit_k_min -28
_diffrn_reflns_limit_l_max 24
_diffrn_reflns_limit_l_min -24
_diffrn_reflns_number 71779
_diffrn_reflns_theta_full 25.00
_diffrn_reflns_theta_max 27.48
_diffrn_reflns_theta_min 2.96
_exptl_absorpt_coefficient_mu 4.903
_exptl_absorpt_correction_T_max 0.43318
_exptl_absorpt_correction_T_min 0.27878
_exptl_absorpt_correction_type multi-scan
_exptl_absorpt_process_details 'MULABS (Platon, cf. Blessing, 1995)'
_exptl_crystal_colour yellow
_exptl_crystal_density_diffrn 1.651
_exptl_crystal_density_meas ?
_exptl_crystal_density_method 'not measured'
_exptl_crystal_description blocks
_exptl_crystal_F_000 2328
_exptl_crystal_size_max 0.40
_exptl_crystal_size_mid 0.30
_exptl_crystal_size_min 0.20
_refine_diff_density_max 1.496
_refine_diff_density_min -1.752
_refine_diff_density_rms 0.118
_refine_ls_extinction_method none
_refine_ls_goodness_of_fit_ref 1.040
_refine_ls_hydrogen_treatment riding
_refine_ls_matrix_type full
_refine_ls_number_parameters 516
_refine_ls_number_reflns 10644
_refine_ls_number_restraints 142
_refine_ls_restrained_S_all 1.048
_refine_ls_R_factor_all 0.0495
_refine_ls_R_factor_gt 0.0365
_refine_ls_shift/su_max 0.003
_refine_ls_shift/su_mean 0.000
_refine_ls_structure_factor_coef Fsqd
_refine_ls_weighting_details 'calc w=1/[\s^2^(Fo^2^)+(0.0598P)^2^+5.7400P] where P=(Fo^2^+2Fc^2^)/3'
_refine_ls_weighting_scheme calc
_refine_ls_wR_factor_gt 0.0992
_refine_ls_wR_factor_ref 0.1047
_reflns_number_gt 8467
_reflns_number_total 10644
_reflns_threshold_expression >2sigma(I)
_cod_data_source_file ic048454asi20041104_115122.cif
_cod_data_source_block rudi03_m_compound_4
_cod_depositor_comments
;
The following automatic conversions were performed:

'_exptl_crystal_density_meas' value 'none' was changed to '?' - the
value is perceived as not measured.

Automatic conversion script
Id: cif_fix_values 3008 2015-01-20 13:52:24Z robertas 

The following automatic conversions were performed:
data name '_publ_contact_autor' replaced with '_publ_contact_author'
as specified in the replacement file
'/home/antanas/src/cod-tools/trunk/data/replacement-values/replacement_tags.lst'.

Automatic conversion script
Id: cif_correct_tags 4998 2017-03-02 13:24:31Z antanas 
;
_cod_database_code 4300836

loop_
_symmetry_equiv_pos_as_xyz
'x, y, z'
'-x, y+1/2, -z+1/2'
'-x, -y, -z'
'x, -y-1/2, z-1/2'

loop_
_atom_site_label
_atom_site_type_symbol
_atom_site_fract_x
_atom_site_fract_y
_atom_site_fract_z
_atom_site_U_iso_or_equiv
_atom_site_adp_type
_atom_site_occupancy
_atom_site_symmetry_multiplicity
_atom_site_calc_flag
_atom_site_refinement_flags
_atom_site_disorder_assembly
_atom_site_disorder_group
Pt1 Pt 0.413773(15) 0.643416(7) 0.612788(9) 0.03007(7) Uani 1 1 d . . .
Se1 Se 0.23376(4) 0.58586(2) 0.62108(3) 0.04020(12) Uani 1 1 d . . .
Se2 Se 0.48663(5) 0.62145(3) 0.74183(3) 0.04796(14) Uani 1 1 d . . .
P1 P 0.32142(11) 0.65222(5) 0.49355(7) 0.0335(3) Uani 1 1 d . . .
P2 P 0.58461(11) 0.69674(5) 0.61248(7) 0.0344(3) Uani 1 1 d . . .
Fe1 Fe 0.46511(7) 0.77678(3) 0.46069(4) 0.04350(18) Uani 1 1 d . . .
C1 C 0.3182(5) 0.7274(2) 0.4575(3) 0.0402(11) Uani 1 1 d . . .
C2 C 0.3144(5) 0.7811(2) 0.4976(3) 0.0474(13) Uani 1 1 d . . .
H2 H 0.3112 0.7832 0.5465 0.057 Uiso 1 1 calc R . .
C3 C 0.3165(6) 0.8307(2) 0.4520(3) 0.0547(14) Uani 1 1 d . . .
H3 H 0.3155 0.8719 0.4654 0.066 Uiso 1 1 calc R . .
C4 C 0.3201(6) 0.8096(3) 0.3837(3) 0.0564(15) Uani 1 1 d . . .
H4 H 0.3223 0.8339 0.3433 0.068 Uiso 1 1 calc R . .
C5 C 0.3200(5) 0.7455(2) 0.3856(3) 0.0468(12) Uani 1 1 d . . .
H5 H 0.3210 0.7194 0.3465 0.056 Uiso 1 1 calc R . .
C6 C 0.6083(5) 0.7208(2) 0.4674(3) 0.0439(12) Uani 1 1 d . . .
H6 H 0.6049 0.6797 0.4530 0.053 Uiso 1 1 calc R . .
C7 C 0.6207(5) 0.7711(3) 0.4239(3) 0.0506(14) Uani 1 1 d . . .
H7 H 0.6275 0.7696 0.3756 0.061 Uiso 1 1 calc R . .
C8 C 0.6211(6) 0.8244(3) 0.4659(3) 0.0588(16) Uani 1 1 d . . .
H8 H 0.6263 0.8645 0.4498 0.071 Uiso 1 1 calc R . .
C9 C 0.6124(5) 0.8067(2) 0.5363(3) 0.0508(14) Uani 1 1 d . . .
H9 H 0.6135 0.8329 0.5756 0.061 Uiso 1 1 calc R . .
C10 C 0.6017(5) 0.7423(2) 0.5366(3) 0.0404(11) Uani 1 1 d . . .
C11 C 0.3884(4) 0.6040(2) 0.4377(3) 0.0370(10) Uani 1 1 d . . .
C12 C 0.4964(5) 0.5751(2) 0.4676(3) 0.0399(11) Uani 1 1 d . . .
H12 H 0.5333 0.5798 0.5174 0.048 Uiso 1 1 calc R . .
C13 C 0.5518(5) 0.5390(2) 0.4249(3) 0.0493(13) Uani 1 1 d . . .
H13 H 0.6263 0.5196 0.4455 0.059 Uiso 1 1 calc R . .
C14 C 0.4979(6) 0.5318(2) 0.3532(3) 0.0531(15) Uani 1 1 d . . .
H14 H 0.5354 0.5075 0.3242 0.064 Uiso 1 1 calc R . .
C15 C 0.3900(6) 0.5594(2) 0.3232(3) 0.0504(14) Uani 1 1 d . . .
H15 H 0.3530 0.5539 0.2736 0.060 Uiso 1 1 calc R . .
C16 C 0.3345(5) 0.5954(2) 0.3651(3) 0.0428(12) Uani 1 1 d . . .
H16 H 0.2596 0.6141 0.3441 0.051 Uiso 1 1 calc R . .
C17 C 0.1608(4) 0.6330(2) 0.4672(2) 0.0383(11) Uani 1 1 d . . .
C18 C 0.1239(5) 0.5728(2) 0.4518(3) 0.0455(12) Uani 1 1 d . . .
H18 H 0.1820 0.5422 0.4522 0.055 Uiso 1 1 calc R . .
C19 C 0.0025(5) 0.5586(3) 0.4359(3) 0.0549(15) Uani 1 1 d . . .
H19 H -0.0225 0.5179 0.4264 0.066 Uiso 1 1 calc R . .
C20 C -0.0817(5) 0.6029(3) 0.4339(3) 0.0603(17) Uani 1 1 d . . .
H20 H -0.1650 0.5930 0.4220 0.072 Uiso 1 1 calc R . .
C21 C -0.0463(6) 0.6613(3) 0.4488(3) 0.0631(17) Uani 1 1 d . . .
H21 H -0.1053 0.6916 0.4477 0.076 Uiso 1 1 calc R . .
C22 C 0.0752(5) 0.6768(3) 0.4656(3) 0.0487(13) Uani 1 1 d . . .
H22 H 0.0988 0.7175 0.4758 0.058 Uiso 1 1 calc R . .
C23 C 0.7197(4) 0.6500(2) 0.6258(3) 0.0401(11) Uani 1 1 d . . .
C24 C 0.8256(5) 0.6734(2) 0.6124(3) 0.0454(12) Uani 1 1 d . . .
H24 H 0.8263 0.7132 0.5943 0.055 Uiso 1 1 calc R . .
C25 C 0.9288(5) 0.6390(3) 0.6253(3) 0.0538(15) Uani 1 1 d . . .
H25 H 1.0006 0.6554 0.6167 0.065 Uiso 1 1 calc R . .
C26 C 0.9281(5) 0.5815(3) 0.6505(4) 0.0588(15) Uani 1 1 d . . .
H26 H 1.0003 0.5585 0.6613 0.071 Uiso 1 1 calc R . .
C27 C 0.8224(5) 0.5566(3) 0.6603(4) 0.0574(15) Uani 1 1 d . . .
H27 H 0.8210 0.5159 0.6755 0.069 Uiso 1 1 calc R . .
C28 C 0.7196(5) 0.5910(2) 0.6481(3) 0.0471(13) Uani 1 1 d . . .
H28 H 0.6473 0.5738 0.6550 0.057 Uiso 1 1 calc R . .
C29 C 0.6107(4) 0.7544(2) 0.6822(2) 0.0373(10) Uani 1 1 d . . .
C30 C 0.5124(5) 0.7778(2) 0.7031(3) 0.0390(11) Uani 1 1 d . . .
H30 H 0.4343 0.7620 0.6829 0.047 Uiso 1 1 calc R . .
C31 C 0.5263(5) 0.8237(2) 0.7531(3) 0.0482(13) Uani 1 1 d . . .
H31 H 0.4580 0.8395 0.7666 0.058 Uiso 1 1 calc R . .
C32 C 0.6401(6) 0.8467(2) 0.7836(3) 0.0512(14) Uani 1 1 d . . .
H32 H 0.6501 0.8777 0.8187 0.061 Uiso 1 1 calc R . .
C33 C 0.7382(5) 0.8244(3) 0.7626(3) 0.0529(14) Uani 1 1 d . . .
H33 H 0.8159 0.8407 0.7829 0.064 Uiso 1 1 calc R . .
C34 C 0.7253(5) 0.7781(3) 0.7120(3) 0.0520(14) Uani 1 1 d . . .
H34 H 0.7935 0.7629 0.6979 0.062 Uiso 1 1 calc R . .
C35 C 0.2542(5) 0.5551(3) 0.7118(3) 0.0585(15) Uani 1 1 d D . .
C36 C 0.2503(7) 0.5321(5) 0.7676(4) 0.099(3) Uani 1 1 d D . .
C37 C 0.2496(10) 0.5029(7) 0.8367(5) 0.158(6) Uani 1 1 d D . .
H37A H 0.2336 0.5344 0.8697 0.190 Uiso 1 1 calc R . .
H37B H 0.1812 0.4743 0.8280 0.190 Uiso 1 1 calc R . .
C38 C 0.3528(13) 0.4719(8) 0.8718(8) 0.269(13) Uani 1 1 d D . .
H38A H 0.3454 0.4641 0.9213 0.323 Uiso 1 1 calc R . .
H38B H 0.3501 0.4322 0.8480 0.323 Uiso 1 1 calc R . .
C39 C 0.4647(11) 0.4947(8) 0.8776(8) 0.237(12) Uani 1 1 d D . .
H39A H 0.4682 0.5091 0.8293 0.284 Uiso 1 1 calc R . .
H39B H 0.4734 0.5305 0.9091 0.284 Uiso 1 1 calc R . .
C40 C 0.5614(14) 0.4597(8) 0.9023(9) 0.227(10) Uani 1 1 d D . .
H40A H 0.5472 0.4221 0.8737 0.273 Uiso 1 1 calc R . .
H40B H 0.5602 0.4484 0.9520 0.273 Uiso 1 1 calc R . .
C41 C 0.6790(13) 0.4773(8) 0.9048(8) 0.194(8) Uani 1 1 d D . .
H41A H 0.7355 0.4494 0.9354 0.291 Uiso 1 1 calc R . .
H41B H 0.6926 0.5182 0.9246 0.291 Uiso 1 1 calc R . .
H41C H 0.6916 0.4768 0.8561 0.291 Uiso 1 1 calc R . .
C42 C 0.6428(6) 0.6432(3) 0.7777(4) 0.0622(16) Uani 1 1 d D . .
C43 C 0.7470(6) 0.6544(4) 0.8048(5) 0.084(2) Uani 1 1 d D B .
C44 C 0.8736(9) 0.6732(6) 0.8367(7) 0.140(4) Uiso 1 1 d D . .
H44A H 0.9026 0.6960 0.7999 0.168 Uiso 0.50 1 calc PR A 1
H44B H 0.8741 0.7011 0.8770 0.168 Uiso 0.50 1 calc PR A 1
H44C H 0.8862 0.7122 0.8147 0.168 Uiso 0.50 1 calc PR A 2
H44D H 0.8815 0.6808 0.8884 0.168 Uiso 0.50 1 calc PR A 2
C45 C 0.955(2) 0.6265(11) 0.8622(13) 0.158(7) Uiso 0.50 1 d PD B 1
H45A H 0.9146 0.5879 0.8456 0.190 Uiso 0.50 1 calc PR B 1
H45B H 1.0229 0.6306 0.8387 0.190 Uiso 0.50 1 calc PR B 1
C46 C 1.004(3) 0.622(2) 0.9345(13) 0.36(3) Uiso 0.50 1 d PD B 1
H46A H 1.0231 0.5792 0.9466 0.438 Uiso 0.50 1 calc PR B 1
H46B H 1.0801 0.6450 0.9470 0.438 Uiso 0.50 1 calc PR B 1
C47 C 0.930(3) 0.6426(14) 0.9755(16) 0.186(10) Uiso 0.50 1 d PD B 1
H47A H 0.8479 0.6450 0.9441 0.223 Uiso 0.50 1 calc PR B 1
H47B H 0.9557 0.6844 0.9900 0.223 Uiso 0.50 1 calc PR B 1
C48 C 0.923(6) 0.611(3) 1.038(2) 0.41(3) Uiso 0.50 1 d PD B 1
H48A H 0.8745 0.6344 1.0637 0.620 Uiso 0.50 1 calc PR B 1
H48B H 1.0045 0.6058 1.0687 0.620 Uiso 0.50 1 calc PR B 1
H48C H 0.8862 0.5718 1.0245 0.620 Uiso 0.50 1 calc PR B 1
C45' C 0.968(2) 0.6353(11) 0.8310(16) 0.158(7) Uiso 0.50 1 d PD B 2
H45C H 0.9620 0.6288 0.7793 0.190 Uiso 0.50 1 calc PR B 2
H45D H 1.0441 0.6568 0.8512 0.190 Uiso 0.50 1 calc PR B 2
C46' C 0.975(5) 0.5798(12) 0.863(2) 0.36(3) Uiso 0.50 1 d PD B 2
H46C H 1.0595 0.5650 0.8741 0.438 Uiso 0.50 1 calc PR B 2
H46D H 0.9237 0.5505 0.8308 0.438 Uiso 0.50 1 calc PR B 2
C47' C 0.938(3) 0.5851(14) 0.9259(16) 0.186(10) Uiso 0.50 1 d PD B 2
H47C H 1.0093 0.5808 0.9670 0.223 Uiso 0.50 1 calc PR B 2
H47D H 0.8827 0.5514 0.9283 0.223 Uiso 0.50 1 calc PR B 2
C48' C 0.880(7) 0.640(2) 0.934(3) 0.41(3) Uiso 0.50 1 d PD B 2
H48D H 0.8602 0.6402 0.9806 0.620 Uiso 0.50 1 calc PR B 2
H48E H 0.8056 0.6429 0.8955 0.620 Uiso 0.50 1 calc PR B 2
H48F H 0.9331 0.6734 0.9305 0.620 Uiso 0.50 1 calc PR B 2
C1S C 0.1094(7) 0.7456(3) 0.2249(5) 0.133(3) Uani 1 1 d GU . .
H1S H 0.1088 0.7869 0.2377 0.160 Uiso 1 1 calc R . .
C2S C 0.1614(7) 0.7278(4) 0.1700(5) 0.143(3) Uani 1 1 d GU . .
H2S H 0.1965 0.7571 0.1452 0.171 Uiso 1 1 calc R . .
C3S C 0.1622(8) 0.6674(4) 0.1513(4) 0.162(4) Uani 1 1 d GU . .
H3S H 0.1978 0.6552 0.1138 0.194 Uiso 1 1 calc R . .
C4S C 0.1109(8) 0.6246(3) 0.1876(5) 0.167(4) Uani 1 1 d GU . .
H4S H 0.1115 0.5833 0.1749 0.200 Uiso 1 1 calc R . .
C5S C 0.0589(7) 0.6423(4) 0.2425(5) 0.151(4) Uani 1 1 d GU . .
H5S H 0.0238 0.6131 0.2673 0.182 Uiso 1 1 calc R . .
C6S C 0.0581(7) 0.7028(5) 0.2612(4) 0.145(4) Uani 1 1 d GU . .
H6S H 0.0225 0.7149 0.2987 0.174 Uiso 1 1 calc R . .

loop_
_atom_site_aniso_label
_atom_site_aniso_U_11
_atom_site_aniso_U_22
_atom_site_aniso_U_33
_atom_site_aniso_U_23
_atom_site_aniso_U_13
_atom_site_aniso_U_12
Pt1 0.02978(10) 0.02771(10) 0.03763(11) -0.00335(7) 0.01768(7) -0.00130(7)
Se1 0.0321(3) 0.0453(3) 0.0475(3) 0.0052(2) 0.0181(2) -0.0022(2)
Se2 0.0487(3) 0.0543(3) 0.0457(3) -0.0054(2) 0.0208(2) -0.0024(2)
P1 0.0342(6) 0.0313(6) 0.0400(6) -0.0006(5) 0.0185(5) -0.0022(5)
P2 0.0332(6) 0.0313(6) 0.0453(6) -0.0099(5) 0.0224(5) -0.0055(5)
Fe1 0.0581(5) 0.0301(4) 0.0512(4) -0.0014(3) 0.0305(4) -0.0066(3)
C1 0.043(3) 0.032(2) 0.050(3) 0.005(2) 0.021(2) 0.001(2)
C2 0.057(3) 0.037(3) 0.056(3) 0.001(2) 0.030(3) 0.004(2)
C3 0.075(4) 0.032(3) 0.066(4) 0.007(2) 0.034(3) 0.008(3)
C4 0.064(4) 0.043(3) 0.068(4) 0.016(3) 0.026(3) 0.002(3)
C5 0.055(3) 0.041(3) 0.050(3) 0.003(2) 0.022(2) -0.005(2)
C6 0.047(3) 0.041(3) 0.053(3) -0.011(2) 0.028(2) -0.012(2)
C7 0.054(3) 0.054(3) 0.053(3) -0.004(3) 0.031(3) -0.015(3)
C8 0.072(4) 0.043(3) 0.072(4) -0.005(3) 0.037(3) -0.025(3)
C9 0.066(4) 0.037(3) 0.060(3) -0.010(2) 0.036(3) -0.018(3)
C10 0.044(3) 0.037(3) 0.048(3) -0.008(2) 0.027(2) -0.013(2)
C11 0.043(3) 0.027(2) 0.048(3) -0.0025(19) 0.025(2) -0.007(2)
C12 0.044(3) 0.031(2) 0.053(3) -0.005(2) 0.027(2) -0.007(2)
C13 0.060(3) 0.032(3) 0.069(4) -0.002(2) 0.042(3) 0.002(2)
C14 0.078(4) 0.032(3) 0.066(4) -0.005(2) 0.048(3) -0.009(3)
C15 0.077(4) 0.040(3) 0.045(3) -0.010(2) 0.034(3) -0.022(3)
C16 0.052(3) 0.034(3) 0.048(3) -0.001(2) 0.023(2) -0.013(2)
C17 0.035(3) 0.049(3) 0.033(2) 0.005(2) 0.012(2) -0.003(2)
C18 0.045(3) 0.049(3) 0.045(3) 0.001(2) 0.014(2) -0.011(2)
C19 0.048(3) 0.075(4) 0.042(3) 0.004(3) 0.013(2) -0.022(3)
C20 0.037(3) 0.097(5) 0.044(3) 0.019(3) 0.004(2) -0.019(3)
C21 0.042(3) 0.090(5) 0.060(4) 0.027(3) 0.017(3) 0.012(3)
C22 0.046(3) 0.054(3) 0.051(3) 0.013(2) 0.021(2) 0.004(3)
C23 0.034(3) 0.037(3) 0.055(3) -0.017(2) 0.023(2) -0.007(2)
C24 0.041(3) 0.045(3) 0.059(3) -0.016(2) 0.027(2) -0.009(2)
C25 0.038(3) 0.057(4) 0.074(4) -0.020(3) 0.029(3) -0.011(2)
C26 0.031(3) 0.059(4) 0.089(4) -0.016(3) 0.019(3) 0.002(3)
C27 0.040(3) 0.041(3) 0.092(4) -0.001(3) 0.020(3) -0.005(2)
C28 0.030(3) 0.043(3) 0.072(4) -0.013(3) 0.021(2) -0.006(2)
C29 0.042(3) 0.035(2) 0.040(2) -0.007(2) 0.022(2) -0.003(2)
C30 0.043(3) 0.035(2) 0.044(3) -0.004(2) 0.021(2) -0.001(2)
C31 0.062(4) 0.038(3) 0.053(3) -0.007(2) 0.031(3) 0.006(3)
C32 0.072(4) 0.037(3) 0.048(3) -0.015(2) 0.021(3) -0.005(3)
C33 0.052(3) 0.051(3) 0.059(3) -0.021(3) 0.021(3) -0.015(3)
C34 0.044(3) 0.055(3) 0.064(3) -0.024(3) 0.026(3) -0.010(3)
C35 0.052(3) 0.074(4) 0.058(3) 0.013(3) 0.029(3) -0.011(3)
C36 0.078(5) 0.140(8) 0.078(5) 0.043(5) 0.020(4) -0.027(5)
C37 0.115(9) 0.260(16) 0.108(8) 0.085(9) 0.043(6) -0.036(9)
C38 0.27(2) 0.33(3) 0.150(13) 0.166(16) -0.046(14) -0.11(2)
C39 0.187(16) 0.31(2) 0.168(13) 0.165(15) -0.046(11) -0.120(16)
C40 0.25(2) 0.28(2) 0.189(16) 0.135(16) 0.129(17) 0.10(2)
C41 0.139(13) 0.27(2) 0.170(13) 0.043(13) 0.024(10) -0.056(14)
C42 0.052(4) 0.068(4) 0.067(4) -0.004(3) 0.015(3) -0.003(3)
C43 0.060(5) 0.090(6) 0.100(6) 0.002(4) 0.017(4) -0.012(4)
C1S 0.103(6) 0.166(8) 0.131(7) 0.048(6) 0.032(5) 0.053(6)
C2S 0.120(6) 0.150(8) 0.181(8) 0.037(7) 0.080(6) 0.027(6)
C3S 0.168(7) 0.168(8) 0.181(8) 0.031(7) 0.103(6) 0.032(8)
C4S 0.153(8) 0.179(8) 0.188(8) 0.038(7) 0.079(7) 0.014(7)
C5S 0.115(7) 0.184(9) 0.169(8) 0.056(7) 0.060(6) 0.025(7)
C6S 0.103(6) 0.179(8) 0.154(7) 0.052(7) 0.033(6) 0.043(7)

loop_
_atom_type_symbol
_atom_type_description
_atom_type_scat_dispersion_real
_atom_type_scat_dispersion_imag
_atom_type_scat_source
C C 0.0033 0.0016 'International Tables Vol C Tables 4.2.6.8 and 6.1.1.4'
H H 0.0000 0.0000 'International Tables Vol C Tables 4.2.6.8 and 6.1.1.4'
P P 0.1023 0.0942 'International Tables Vol C Tables 4.2.6.8 and 6.1.1.4'
Fe Fe 0.3463 0.8444 'International Tables Vol C Tables 4.2.6.8 and 6.1.1.4'
Se Se -0.0929 2.2259 'International Tables Vol C Tables 4.2.6.8 and 6.1.1.4'
Pt Pt -1.7033 8.3905 'International Tables Vol C Tables 4.2.6.8 and 6.1.1.4'

loop_
_geom_angle_atom_site_label_1
_geom_angle_atom_site_label_2
_geom_angle_atom_site_label_3
_geom_angle
_geom_angle_site_symmetry_1
_geom_angle_site_symmetry_3
_geom_angle_publ_flag
P1 Pt1 P2 97.98(4) . . ?
P1 Pt1 Se2 170.34(3) . . ?
P2 Pt1 Se2 91.53(3) . . ?
P1 Pt1 Se1 85.44(3) . . ?
P2 Pt1 Se1 176.55(3) . . ?
Se2 Pt1 Se1 85.073(18) . . ?
C35 Se1 Pt1 109.97(19) . . ?
C42 Se2 Pt1 112.8(2) . . ?
C1 P1 C11 106.9(2) . . ?
C1 P1 C17 100.7(2) . . ?
C11 P1 C17 104.0(2) . . ?
C1 P1 Pt1 115.17(17) . . ?
C11 P1 Pt1 112.55(17) . . ?
C17 P1 Pt1 116.26(15) . . ?
C29 P2 C10 99.6(2) . . ?
C29 P2 C23 108.4(2) . . ?
C10 P2 C23 99.9(2) . . ?
C29 P2 Pt1 110.32(15) . . ?
C10 P2 Pt1 123.28(17) . . ?
C23 P2 Pt1 113.67(16) . . ?
C1 Fe1 C10 108.27(19) . . ?
C1 Fe1 C2 41.6(2) . . ?
C10 Fe1 C2 110.1(2) . . ?
C1 Fe1 C5 41.9(2) . . ?
C10 Fe1 C5 137.6(2) . . ?
C2 Fe1 C5 69.3(2) . . ?
C1 Fe1 C6 109.1(2) . . ?
C10 Fe1 C6 41.40(19) . . ?
C2 Fe1 C6 138.6(2) . . ?
C5 Fe1 C6 110.0(2) . . ?
C1 Fe1 C9 137.9(2) . . ?
C10 Fe1 C9 41.5(2) . . ?
C2 Fe1 C9 111.2(2) . . ?
C5 Fe1 C9 179.0(2) . . ?
C6 Fe1 C9 69.1(2) . . ?
C1 Fe1 C3 69.0(2) . . ?
C10 Fe1 C3 139.7(2) . . ?
C2 Fe1 C3 40.4(2) . . ?
C5 Fe1 C3 68.0(2) . . ?
C6 Fe1 C3 177.8(2) . . ?
C9 Fe1 C3 113.0(2) . . ?
C1 Fe1 C8 177.4(2) . . ?
C10 Fe1 C8 69.4(2) . . ?
C2 Fe1 C8 139.9(2) . . ?
C5 Fe1 C8 139.2(2) . . ?
C6 Fe1 C8 68.5(2) . . ?
C9 Fe1 C8 40.9(2) . . ?
C3 Fe1 C8 113.4(2) . . ?
C1 Fe1 C4 69.4(2) . . ?
C10 Fe1 C4 177.7(2) . . ?
C2 Fe1 C4 68.2(2) . . ?
C5 Fe1 C4 40.6(2) . . ?
C6 Fe1 C4 139.0(2) . . ?
C9 Fe1 C4 140.4(2) . . ?
C3 Fe1 C4 39.8(2) . . ?
C8 Fe1 C4 112.9(2) . . ?
C1 Fe1 C7 138.1(2) . . ?
C10 Fe1 C7 69.1(2) . . ?
C2 Fe1 C7 179.1(2) . . ?
C5 Fe1 C7 111.0(2) . . ?
C6 Fe1 C7 40.5(2) . . ?
C9 Fe1 C7 68.6(2) . . ?
C3 Fe1 C7 140.5(2) . . ?
C8 Fe1 C7 40.5(2) . . ?
C4 Fe1 C7 112.6(2) . . ?
Cp1 Fe1 Cp2 178.8(3) . . ?
C2 C1 C5 107.0(4) . . ?
C2 C1 P1 124.5(4) . . ?
C5 C1 P1 128.4(4) . . ?
C2 C1 Fe1 70.2(3) . . ?
C5 C1 Fe1 70.5(3) . . ?
P1 C1 Fe1 123.9(3) . . ?
C3 C2 C1 108.1(5) . . ?
C3 C2 Fe1 71.0(3) . . ?
C1 C2 Fe1 68.2(3) . . ?
C3 C2 H2 126.0 . . ?
C1 C2 H2 126.0 . . ?
Fe1 C2 H2 126.4 . . ?
C4 C3 C2 109.2(5) . . ?
C4 C3 Fe1 70.5(3) . . ?
C2 C3 Fe1 68.6(3) . . ?
C4 C3 H3 125.4 . . ?
C2 C3 H3 125.4 . . ?
Fe1 C3 H3 127.1 . . ?
C3 C4 C5 108.1(5) . . ?
C3 C4 Fe1 69.7(4) . . ?
C5 C4 Fe1 68.6(3) . . ?
C3 C4 H4 126.0 . . ?
C5 C4 H4 126.0 . . ?
Fe1 C4 H4 127.3 . . ?
C4 C5 C1 107.6(5) . . ?
C4 C5 Fe1 70.8(3) . . ?
C1 C5 Fe1 67.6(3) . . ?
C4 C5 H5 126.2 . . ?
C1 C5 H5 126.2 . . ?
Fe1 C5 H5 126.9 . . ?
C7 C6 C10 108.6(4) . . ?
C7 C6 Fe1 71.3(3) . . ?
C10 C6 Fe1 68.3(3) . . ?
C7 C6 H6 125.7 . . ?
C10 C6 H6 125.7 . . ?
Fe1 C6 H6 126.3 . . ?
C6 C7 C8 107.7(5) . . ?
C6 C7 Fe1 68.2(3) . . ?
C8 C7 Fe1 69.0(3) . . ?
C6 C7 H7 126.1 . . ?
C8 C7 H7 126.1 . . ?
Fe1 C7 H7 128.2 . . ?
C7 C8 C9 108.4(5) . . ?
C7 C8 Fe1 70.5(3) . . ?
C9 C8 Fe1 69.2(3) . . ?
C7 C8 H8 125.8 . . ?
C9 C8 H8 125.8 . . ?
Fe1 C8 H8 126.1 . . ?
C8 C9 C10 107.5(5) . . ?
C8 C9 Fe1 69.9(3) . . ?
C10 C9 Fe1 67.8(3) . . ?
C8 C9 H9 126.2 . . ?
C10 C9 H9 126.2 . . ?
Fe1 C9 H9 127.6 . . ?
C6 C10 C9 107.8(4) . . ?
C6 C10 P2 126.7(4) . . ?
C9 C10 P2 125.6(4) . . ?
C6 C10 Fe1 70.3(3) . . ?
C9 C10 Fe1 70.7(3) . . ?
P2 C10 Fe1 125.0(3) . . ?
C12 C11 C16 118.9(4) . . ?
C12 C11 P1 119.4(4) . . ?
C16 C11 P1 121.6(4) . . ?
C11 C12 C13 120.4(5) . . ?
C11 C12 H12 119.8 . . ?
C13 C12 H12 119.8 . . ?
C14 C13 C12 119.7(6) . . ?
C14 C13 H13 120.2 . . ?
C12 C13 H13 120.2 . . ?
C13 C14 C15 120.4(5) . . ?
C13 C14 H14 119.8 . . ?
C15 C14 H14 119.8 . . ?
C14 C15 C16 120.3(5) . . ?
C14 C15 H15 119.9 . . ?
C16 C15 H15 119.9 . . ?
C11 C16 C15 120.3(5) . . ?
C11 C16 H16 119.9 . . ?
C15 C16 H16 119.9 . . ?
C22 C17 C18 119.3(5) . . ?
C22 C17 P1 120.2(4) . . ?
C18 C17 P1 120.5(4) . . ?
C19 C18 C17 119.7(6) . . ?
C19 C18 H18 120.1 . . ?
C17 C18 H18 120.1 . . ?
C20 C19 C18 120.2(6) . . ?
C20 C19 H19 119.9 . . ?
C18 C19 H19 119.9 . . ?
C21 C20 C19 120.2(5) . . ?
C21 C20 H20 119.9 . . ?
C19 C20 H20 119.9 . . ?
C20 C21 C22 120.8(6) . . ?
C20 C21 H21 119.6 . . ?
C22 C21 H21 119.6 . . ?
C17 C22 C21 119.7(6) . . ?
C17 C22 H22 120.1 . . ?
C21 C22 H22 120.1 . . ?
C28 C23 C24 118.4(5) . . ?
C28 C23 P2 121.2(4) . . ?
C24 C23 P2 120.4(4) . . ?
C25 C24 C23 120.4(5) . . ?
C25 C24 H24 119.8 . . ?
C23 C24 H24 119.8 . . ?
C26 C25 C24 120.1(5) . . ?
C26 C25 H25 119.9 . . ?
C24 C25 H25 119.9 . . ?
C25 C26 C27 120.2(5) . . ?
C25 C26 H26 119.9 . . ?
C27 C26 H26 119.9 . . ?
C28 C27 C26 119.8(6) . . ?
C28 C27 H27 120.1 . . ?
C26 C27 H27 120.1 . . ?
C27 C28 C23 121.0(5) . . ?
C27 C28 H28 119.5 . . ?
C23 C28 H28 119.5 . . ?
C30 C29 C34 119.2(4) . . ?
C30 C29 P2 118.5(4) . . ?
C34 C29 P2 122.2(4) . . ?
C31 C30 C29 120.9(5) . . ?
C31 C30 H30 119.5 . . ?
C29 C30 H30 119.5 . . ?
C30 C31 C32 120.0(5) . . ?
C30 C31 H31 120.0 . . ?
C32 C31 H31 120.0 . . ?
C33 C32 C31 119.6(5) . . ?
C33 C32 H32 120.2 . . ?
C31 C32 H32 120.2 . . ?
C32 C33 C34 120.9(5) . . ?
C32 C33 H33 119.6 . . ?
C34 C33 H33 119.6 . . ?
C33 C34 C29 119.3(5) . . ?
C33 C34 H34 120.3 . . ?
C29 C34 H34 120.3 . . ?
C36 C35 Se1 170.3(6) . . ?
C35 C36 C37 178.1(10) . . ?
C38 C37 C36 117.5(9) . . ?
C38 C37 H37A 107.9 . . ?
C36 C37 H37A 107.9 . . ?
C38 C37 H37B 107.9 . . ?
C36 C37 H37B 107.9 . . ?
H37A C37 H37B 107.2 . . ?
C39 C38 C37 121.9(12) . . ?
C39 C38 H38A 106.8 . . ?
C37 C38 H38A 106.8 . . ?
C39 C38 H38B 106.8 . . ?
C37 C38 H38B 106.8 . . ?
H38A C38 H38B 106.7 . . ?
C40 C39 C38 119.7(14) . . ?
C40 C39 H39A 107.4 . . ?
C38 C39 H39A 107.4 . . ?
C40 C39 H39B 107.4 . . ?
C38 C39 H39B 107.4 . . ?
H39A C39 H39B 106.9 . . ?
C39 C40 C41 123.9(13) . . ?
C39 C40 H40A 106.4 . . ?
C41 C40 H40A 106.4 . . ?
C39 C40 H40B 106.4 . . ?
C41 C40 H40B 106.4 . . ?
H40A C40 H40B 106.4 . . ?
C40 C41 H41A 109.5 . . ?
C40 C41 H41B 109.5 . . ?
H41A C41 H41B 109.5 . . ?
C40 C41 H41C 109.5 . . ?
H41A C41 H41C 109.5 . . ?
H41B C41 H41C 109.5 . . ?
C43 C42 Se2 175.5(7) . . ?
C42 C43 C44 175.6(10) . . ?
C45' C44 C45 28.0(15) . . ?
C45' C44 C43 119.5(17) . . ?
C45 C44 C43 115.9(13) . . ?
C45' C44 C48' 89.8(15) . . ?
C45 C44 C48' 61.9(15) . . ?
C43 C44 C48' 95(3) . . ?
C45' C44 H44A 81.5 . . ?
C45 C44 H44A 108.3 . . ?
C43 C44 H44A 108.3 . . ?
C48' C44 H44A 156.5 . . ?
C45' C44 H44B 125.7 . . ?
C45 C44 H44B 108.3 . . ?
C43 C44 H44B 108.3 . . ?
C48' C44 H44B 60.7 . . ?
H44A C44 H44B 107.4 . . ?
C45' C44 H44C 107.4 . . ?
C45 C44 H44C 129.8 . . ?
C43 C44 H44C 107.4 . . ?
C48' C44 H44C 138.7 . . ?
H44A C44 H44C 30.5 . . ?
H44B C44 H44C 79.2 . . ?
C45' C44 H44D 107.4 . . ?
C45 C44 H44D 83.5 . . ?
C43 C44 H44D 107.4 . . ?
C48' C44 H44D 31.9 . . ?
H44A C44 H44D 131.6 . . ?
H44B C44 H44D 29.2 . . ?
H44C C44 H44D 107.0 . . ?
C46 C45 C44 118.5(14) . . ?
C46 C45 H45A 107.7 . . ?
C44 C45 H45A 107.7 . . ?
C46 C45 H45B 107.7 . . ?
C44 C45 H45B 107.7 . . ?
H45A C45 H45B 107.1 . . ?
C47 C46 C45 114.2(17) . . ?
C47 C46 H46A 108.7 . . ?
C45 C46 H46A 108.7 . . ?
C47 C46 H46B 108.7 . . ?
C45 C46 H46B 108.7 . . ?
H46A C46 H46B 107.6 . . ?
C46 C47 C48 119.9(16) . . ?
C46 C47 H47A 107.3 . . ?
C48 C47 H47A 107.3 . . ?
C46 C47 H47B 107.3 . . ?
C48 C47 H47B 107.3 . . ?
H47A C47 H47B 106.9 . . ?
C47 C48 H48A 109.5 . . ?
C47 C48 H48B 109.5 . . ?
H48A C48 H48B 109.5 . . ?
C47 C48 H48C 109.5 . . ?
H48A C48 H48C 109.5 . . ?
H48B C48 H48C 109.5 . . ?
C46' C45' C44 118.2(15) . . ?
C46' C45' H45C 107.8 . . ?
C44 C45' H45C 107.8 . . ?
C46' C45' H45D 107.8 . . ?
C44 C45' H45D 107.8 . . ?
H45C C45' H45D 107.1 . . ?
C45' C46' C47' 108.5(15) . . ?
C45' C46' H46C 110.0 . . ?
C47' C46' H46C 110.0 . . ?
C45' C46' H46D 110.0 . . ?
C47' C46' H46D 110.0 . . ?
H46C C46' H46D 108.4 . . ?
C46' C47' C48' 115.2(15) . . ?
C46' C47' H47C 108.5 . . ?
C48' C47' H47C 108.5 . . ?
C46' C47' H47D 108.5 . . ?
C48' C47' H47D 108.5 . . ?
H47C C47' H47D 107.5 . . ?
C47' C48' C44 97.5(16) . . ?
C47' C48' H48D 109.5 . . ?
C44 C48' H48D 152.9 . . ?
C47' C48' H48E 109.5 . . ?
C44 C48' H48E 56.4 . . ?
H48D C48' H48E 109.5 . . ?
C47' C48' H48F 109.5 . . ?
C44 C48' H48F 62.2 . . ?
H48D C48' H48F 109.5 . . ?
H48E C48' H48F 109.5 . . ?
C2S C1S C6S 120.0 . . ?
C2S C1S H1S 120.0 . . ?
C6S C1S H1S 120.0 . . ?
C3S C2S C1S 120.0 . . ?
C3S C2S H2S 120.0 . . ?
C1S C2S H2S 120.0 . . ?
C2S C3S C4S 120.0 . . ?
C2S C3S H3S 120.0 . . ?
C4S C3S H3S 120.0 . . ?
C5S C4S C3S 120.0 . . ?
C5S C4S H4S 120.0 . . ?
C3S C4S H4S 120.0 . . ?
C4S C5S C6S 120.0 . . ?
C4S C5S H5S 120.0 . . ?
C6S C5S H5S 120.0 . . ?
C5S C6S C1S 120.0 . . ?
C5S C6S H6S 120.0 . . ?
C1S C6S H6S 120.0 . . ?

loop_
_geom_bond_atom_site_label_1
_geom_bond_atom_site_label_2
_geom_bond_distance
_geom_bond_site_symmetry_2
_geom_bond_publ_flag
Pt1 P1 2.2819(13) . ?
Pt1 P2 2.2882(12) . ?
Pt1 Se2 2.4608(6) . ?
Pt1 Se1 2.4639(5) . ?
Se1 C35 1.831(5) . ?
Se2 C42 1.817(6) . ?
P1 C1 1.803(5) . ?
P1 C11 1.814(5) . ?
P1 C17 1.834(5) . ?
P2 C29 1.823(5) . ?
P2 C10 1.824(5) . ?
P2 C23 1.827(5) . ?
Fe1 C1 1.997(5) . ?
Fe1 C10 2.008(6) . ?
Fe1 C2 2.023(5) . ?
Fe1 C5 2.036(6) . ?
Fe1 C6 2.036(5) . ?
Fe1 C9 2.047(6) . ?
Fe1 C3 2.054(6) . ?
Fe1 C8 2.057(6) . ?
Fe1 C4 2.065(6) . ?
Fe1 C7 2.076(5) . ?
Fe1 Cp1 1.637(3) . ?
Fe1 Cp2 1.642(3) . ?
C1 C2 1.426(7) . ?
C1 C5 1.443(7) . ?
C2 C3 1.409(7) . ?
C2 H2 0.9500 . ?
C3 C4 1.402(8) . ?
C3 H3 0.9500 . ?
C4 C5 1.423(8) . ?
C4 H4 0.9500 . ?
C5 H5 0.9500 . ?
C6 C7 1.424(7) . ?
C6 C10 1.430(7) . ?
C6 H6 0.9500 . ?
C7 C8 1.430(8) . ?
C7 H7 0.9500 . ?
C8 C9 1.434(8) . ?
C8 H8 0.9500 . ?
C9 C10 1.436(7) . ?
C9 H9 0.9500 . ?
C11 C12 1.386(7) . ?
C11 C16 1.391(7) . ?
C12 C13 1.406(7) . ?
C12 H12 0.9500 . ?
C13 C14 1.372(8) . ?
C13 H13 0.9500 . ?
C14 C15 1.373(8) . ?
C14 H14 0.9500 . ?
C15 C16 1.394(7) . ?
C15 H15 0.9500 . ?
C16 H16 0.9500 . ?
C17 C22 1.377(7) . ?
C17 C18 1.410(7) . ?
C18 C19 1.385(7) . ?
C18 H18 0.9500 . ?
C19 C20 1.371(9) . ?
C19 H19 0.9500 . ?
C20 C21 1.367(10) . ?
C20 H20 0.9500 . ?
C21 C22 1.392(8) . ?
C21 H21 0.9500 . ?
C22 H22 0.9500 . ?
C23 C28 1.379(7) . ?
C23 C24 1.401(7) . ?
C24 C25 1.377(8) . ?
C24 H24 0.9500 . ?
C25 C26 1.366(8) . ?
C25 H25 0.9500 . ?
C26 C27 1.386(8) . ?
C26 H26 0.9500 . ?
C27 C28 1.373(8) . ?
C27 H27 0.9500 . ?
C28 H28 0.9500 . ?
C29 C30 1.386(6) . ?
C29 C34 1.399(7) . ?
C30 C31 1.381(7) . ?
C30 H30 0.9500 . ?
C31 C32 1.388(8) . ?
C31 H31 0.9500 . ?
C32 C33 1.376(8) . ?
C32 H32 0.9500 . ?
C33 C34 1.396(7) . ?
C33 H33 0.9500 . ?
C34 H34 0.9500 . ?
C35 C36 1.199(7) . ?
C36 C37 1.477(9) . ?
C37 C38 1.390(11) . ?
C37 H37A 0.9900 . ?
C37 H37B 0.9900 . ?
C38 C39 1.357(12) . ?
C38 H38A 0.9900 . ?
C38 H38B 0.9900 . ?
C39 C40 1.340(12) . ?
C39 H39A 0.9900 . ?
C39 H39B 0.9900 . ?
C40 C41 1.392(11) . ?
C40 H40A 0.9900 . ?
C40 H40B 0.9900 . ?
C41 H41A 0.9800 . ?
C41 H41B 0.9800 . ?
C41 H41C 0.9800 . ?
C42 C43 1.205(8) . ?
C43 C44 1.489(10) . ?
C44 C45' 1.391(12) . ?
C44 C45 1.402(12) . ?
C44 C48' 1.99(5) . ?
C44 H44A 0.9900 . ?
C44 H44B 0.9900 . ?
C44 H44C 0.9900 . ?
C44 H44D 0.9900 . ?
C45 C46 1.366(13) . ?
C45 H45A 0.9900 . ?
C45 H45B 0.9900 . ?
C46 C47 1.362(13) . ?
C46 H46A 0.9900 . ?
C46 H46B 0.9900 . ?
C47 C48 1.404(12) . ?
C47 H47A 0.9900 . ?
C47 H47B 0.9900 . ?
C48 H48A 0.9800 . ?
C48 H48B 0.9800 . ?
C48 H48C 0.9800 . ?
C45' C46' 1.372(13) . ?
C45' H45C 0.9900 . ?
C45' H45D 0.9900 . ?
C46' C47' 1.375(13) . ?
C46' H46C 0.9900 . ?
C46' H46D 0.9900 . ?
C47' C48' 1.405(12) . ?
C47' H47C 0.9900 . ?
C47' H47D 0.9900 . ?
C48' H48D 0.9800 . ?
C48' H48E 0.9800 . ?
C48' H48F 0.9800 . ?
C1S C2S 1.3900 . ?
C1S C6S 1.3900 . ?
C1S H1S 0.9500 . ?
C2S C3S 1.3900 . ?
C2S H2S 0.9500 . ?
C3S C4S 1.3900 . ?
C3S H3S 0.9500 . ?
C4S C5S 1.3900 . ?
C4S H4S 0.9500 . ?
C5S C6S 1.3900 . ?
C5S H5S 0.9500 . ?
C6S H6S 0.9500 . ?

loop_
_geom_torsion_atom_site_label_1
_geom_torsion_atom_site_label_2
_geom_torsion_atom_site_label_3
_geom_torsion_atom_site_label_4
_geom_torsion
_geom_torsion_site_symmetry_1
_geom_torsion_site_symmetry_2
_geom_torsion_site_symmetry_3
_geom_torsion_site_symmetry_4
_geom_torsion_publ_flag
P1 Pt1 Se1 C35 174.5(2) . . . . ?
P2 Pt1 Se1 C35 -13.7(6) . . . . ?
Se2 Pt1 Se1 C35 -3.7(2) . . . . ?
P1 Pt1 Se2 C42 160.4(3) . . . . ?
P2 Pt1 Se2 C42 -9.2(2) . . . . ?
Se1 Pt1 Se2 C42 171.4(2) . . . . ?
P2 Pt1 P1 C1 -47.84(18) . . . . ?
Se2 Pt1 P1 C1 142.6(2) . . . . ?
Se1 Pt1 P1 C1 131.66(18) . . . . ?
P2 Pt1 P1 C11 75.06(16) . . . . ?
Se2 Pt1 P1 C11 -94.5(2) . . . . ?
Se1 Pt1 P1 C11 -105.44(16) . . . . ?
P2 Pt1 P1 C17 -165.20(19) . . . . ?
Se2 Pt1 P1 C17 25.2(3) . . . . ?
Se1 Pt1 P1 C17 14.30(19) . . . . ?
P1 Pt1 P2 C29 128.66(18) . . . . ?
Se2 Pt1 P2 C29 -53.08(18) . . . . ?
Se1 Pt1 P2 C29 -43.1(6) . . . . ?
P1 Pt1 P2 C10 11.5(2) . . . . ?
Se2 Pt1 P2 C10 -170.22(19) . . . . ?
Se1 Pt1 P2 C10 -160.2(5) . . . . ?
P1 Pt1 P2 C23 -109.37(18) . . . . ?
Se2 Pt1 P2 C23 68.89(18) . . . . ?
Se1 Pt1 P2 C23 78.9(6) . . . . ?
C11 P1 C1 C2 -156.2(5) . . . . ?
C17 P1 C1 C2 95.5(5) . . . . ?
Pt1 P1 C1 C2 -30.4(5) . . . . ?
C11 P1 C1 C5 23.0(6) . . . . ?
C17 P1 C1 C5 -85.2(5) . . . . ?
Pt1 P1 C1 C5 148.9(4) . . . . ?
C11 P1 C1 Fe1 -68.1(4) . . . . ?
C17 P1 C1 Fe1 -176.4(3) . . . . ?
Pt1 P1 C1 Fe1 57.8(3) . . . . ?
C10 Fe1 C1 C2 100.0(3) . . . . ?
C5 Fe1 C1 C2 -117.2(4) . . . . ?
C6 Fe1 C1 C2 143.8(3) . . . . ?
C9 Fe1 C1 C2 64.2(4) . . . . ?
C3 Fe1 C1 C2 -37.2(3) . . . . ?
C8 Fe1 C1 C2 125(5) . . . . ?
C4 Fe1 C1 C2 -79.9(3) . . . . ?
C7 Fe1 C1 C2 178.7(3) . . . . ?
C10 Fe1 C1 C5 -142.8(3) . . . . ?
C2 Fe1 C1 C5 117.2(4) . . . . ?
C6 Fe1 C1 C5 -99.0(3) . . . . ?
C9 Fe1 C1 C5 -178.5(3) . . . . ?
C3 Fe1 C1 C5 80.0(3) . . . . ?
C8 Fe1 C1 C5 -118(5) . . . . ?
C4 Fe1 C1 C5 37.3(3) . . . . ?
C7 Fe1 C1 C5 -64.0(4) . . . . ?
C10 Fe1 C1 P1 -19.0(4) . . . . ?
C2 Fe1 C1 P1 -119.0(5) . . . . ?
C5 Fe1 C1 P1 123.8(5) . . . . ?
C6 Fe1 C1 P1 24.8(4) . . . . ?
C9 Fe1 C1 P1 -54.7(5) . . . . ?
C3 Fe1 C1 P1 -156.2(4) . . . . ?
C8 Fe1 C1 P1 6(5) . . . . ?
C4 Fe1 C1 P1 161.1(4) . . . . ?
C7 Fe1 C1 P1 59.8(5) . . . . ?
C5 C1 C2 C3 -1.2(6) . . . . ?
P1 C1 C2 C3 178.2(4) . . . . ?
Fe1 C1 C2 C3 60.0(4) . . . . ?
C5 C1 C2 Fe1 -61.2(4) . . . . ?
P1 C1 C2 Fe1 118.2(4) . . . . ?
C1 Fe1 C2 C3 -119.4(5) . . . . ?
C10 Fe1 C2 C3 145.4(3) . . . . ?
C5 Fe1 C2 C3 -80.0(4) . . . . ?
C6 Fe1 C2 C3 -177.0(4) . . . . ?
C9 Fe1 C2 C3 101.0(4) . . . . ?
C8 Fe1 C2 C3 63.9(5) . . . . ?
C4 Fe1 C2 C3 -36.3(4) . . . . ?
C7 Fe1 C2 C3 175(100) . . . . ?
C10 Fe1 C2 C1 -95.2(3) . . . . ?
C5 Fe1 C2 C1 39.4(3) . . . . ?
C6 Fe1 C2 C1 -57.6(4) . . . . ?
C9 Fe1 C2 C1 -139.6(3) . . . . ?
C3 Fe1 C2 C1 119.4(5) . . . . ?
C8 Fe1 C2 C1 -176.7(4) . . . . ?
C4 Fe1 C2 C1 83.1(3) . . . . ?
C7 Fe1 C2 C1 -66(15) . . . . ?
C1 C2 C3 C4 0.6(7) . . . . ?
Fe1 C2 C3 C4 59.0(5) . . . . ?
C1 C2 C3 Fe1 -58.3(4) . . . . ?
C1 Fe1 C3 C4 -82.6(4) . . . . ?
C10 Fe1 C3 C4 -176.4(3) . . . . ?
C2 Fe1 C3 C4 -120.9(5) . . . . ?
C5 Fe1 C3 C4 -37.4(3) . . . . ?
C6 Fe1 C3 C4 -56(6) . . . . ?
C9 Fe1 C3 C4 142.9(3) . . . . ?
C8 Fe1 C3 C4 98.2(4) . . . . ?
C7 Fe1 C3 C4 59.2(5) . . . . ?
C1 Fe1 C3 C2 38.3(3) . . . . ?
C10 Fe1 C3 C2 -55.6(5) . . . . ?
C5 Fe1 C3 C2 83.5(4) . . . . ?
C6 Fe1 C3 C2 65(6) . . . . ?
C9 Fe1 C3 C2 -96.2(4) . . . . ?
C8 Fe1 C3 C2 -140.9(4) . . . . ?
C4 Fe1 C3 C2 120.9(5) . . . . ?
C7 Fe1 C3 C2 -179.9(4) . . . . ?
C2 C3 C4 C5 0.2(7) . . . . ?
Fe1 C3 C4 C5 58.0(4) . . . . ?
C2 C3 C4 Fe1 -57.8(4) . . . . ?
C1 Fe1 C4 C3 81.6(4) . . . . ?
C10 Fe1 C4 C3 80(6) . . . . ?
C2 Fe1 C4 C3 36.8(3) . . . . ?
C5 Fe1 C4 C3 120.0(5) . . . . ?
C6 Fe1 C4 C3 177.3(3) . . . . ?
C9 Fe1 C4 C3 -60.5(5) . . . . ?
C8 Fe1 C4 C3 -99.6(4) . . . . ?
C7 Fe1 C4 C3 -143.7(3) . . . . ?
C1 Fe1 C4 C5 -38.5(3) . . . . ?
C10 Fe1 C4 C5 -40(6) . . . . ?
C2 Fe1 C4 C5 -83.2(3) . . . . ?
C6 Fe1 C4 C5 57.2(4) . . . . ?
C9 Fe1 C4 C5 179.5(3) . . . . ?
C3 Fe1 C4 C5 -120.0(5) . . . . ?
C8 Fe1 C4 C5 140.3(3) . . . . ?
C7 Fe1 C4 C5 96.3(3) . . . . ?
C3 C4 C5 C1 -0.9(7) . . . . ?
Fe1 C4 C5 C1 57.7(4) . . . . ?
C3 C4 C5 Fe1 -58.6(4) . . . . ?
C2 C1 C5 C4 1.3(6) . . . . ?
P1 C1 C5 C4 -178.1(4) . . . . ?
Fe1 C1 C5 C4 -59.7(4) . . . . ?
C2 C1 C5 Fe1 61.0(4) . . . . ?
P1 C1 C5 Fe1 -118.3(4) . . . . ?
C1 Fe1 C5 C4 119.3(4) . . . . ?
C10 Fe1 C5 C4 177.8(3) . . . . ?
C2 Fe1 C5 C4 80.3(3) . . . . ?
C6 Fe1 C5 C4 -144.0(3) . . . . ?
C9 Fe1 C5 C4 -162(12) . . . . ?
C3 Fe1 C5 C4 36.7(3) . . . . ?
C8 Fe1 C5 C4 -64.1(5) . . . . ?
C7 Fe1 C5 C4 -100.7(4) . . . . ?
C10 Fe1 C5 C1 58.4(4) . . . . ?
C2 Fe1 C5 C1 -39.1(3) . . . . ?
C6 Fe1 C5 C1 96.6(3) . . . . ?
C9 Fe1 C5 C1 79(12) . . . . ?
C3 Fe1 C5 C1 -82.6(3) . . . . ?
C8 Fe1 C5 C1 176.5(3) . . . . ?
C4 Fe1 C5 C1 -119.3(4) . . . . ?
C7 Fe1 C5 C1 140.0(3) . . . . ?
C1 Fe1 C6 C7 143.8(3) . . . . ?
C10 Fe1 C6 C7 -119.8(4) . . . . ?
C2 Fe1 C6 C7 -179.8(3) . . . . ?
C5 Fe1 C6 C7 99.2(3) . . . . ?
C9 Fe1 C6 C7 -81.1(3) . . . . ?
C3 Fe1 C6 C7 118(6) . . . . ?
C8 Fe1 C6 C7 -37.0(3) . . . . ?
C4 Fe1 C6 C7 63.7(4) . . . . ?
C1 Fe1 C6 C10 -96.3(3) . . . . ?
C2 Fe1 C6 C10 -59.9(4) . . . . ?
C5 Fe1 C6 C10 -140.9(3) . . . . ?
C9 Fe1 C6 C10 38.8(3) . . . . ?
C3 Fe1 C6 C10 -122(6) . . . . ?
C8 Fe1 C6 C10 82.8(3) . . . . ?
C4 Fe1 C6 C10 -176.5(3) . . . . ?
C7 Fe1 C6 C10 119.8(4) . . . . ?
C10 C6 C7 C8 -0.4(7) . . . . ?
Fe1 C6 C7 C8 57.8(4) . . . . ?
C10 C6 C7 Fe1 -58.2(4) . . . . ?
C1 Fe1 C7 C6 -56.5(5) . . . . ?
C10 Fe1 C7 C6 37.9(3) . . . . ?
C2 Fe1 C7 C6 9(15) . . . . ?
C5 Fe1 C7 C6 -96.6(3) . . . . ?
C9 Fe1 C7 C6 82.5(3) . . . . ?
C3 Fe1 C7 C6 -177.0(4) . . . . ?
C8 Fe1 C7 C6 120.3(5) . . . . ?
C4 Fe1 C7 C6 -140.4(3) . . . . ?
C1 Fe1 C7 C8 -176.8(4) . . . . ?
C10 Fe1 C7 C8 -82.4(4) . . . . ?
C2 Fe1 C7 C8 -112(15) . . . . ?
C5 Fe1 C7 C8 143.2(4) . . . . ?
C6 Fe1 C7 C8 -120.3(5) . . . . ?
C9 Fe1 C7 C8 -37.8(4) . . . . ?
C3 Fe1 C7 C8 62.8(5) . . . . ?
C4 Fe1 C7 C8 99.3(4) . . . . ?
C6 C7 C8 C9 1.7(7) . . . . ?
Fe1 C7 C8 C9 59.0(4) . . . . ?
C6 C7 C8 Fe1 -57.4(4) . . . . ?
C1 Fe1 C8 C7 56(5) . . . . ?
C10 Fe1 C8 C7 81.6(4) . . . . ?
C2 Fe1 C8 C7 178.7(4) . . . . ?
C5 Fe1 C8 C7 -59.0(5) . . . . ?
C6 Fe1 C8 C7 37.1(3) . . . . ?
C9 Fe1 C8 C7 119.5(5) . . . . ?
C3 Fe1 C8 C7 -141.9(4) . . . . ?
C4 Fe1 C8 C7 -98.5(4) . . . . ?
C1 Fe1 C8 C9 -63(5) . . . . ?
C10 Fe1 C8 C9 -37.9(3) . . . . ?
C2 Fe1 C8 C9 59.2(5) . . . . ?
C5 Fe1 C8 C9 -178.5(3) . . . . ?
C6 Fe1 C8 C9 -82.4(4) . . . . ?
C3 Fe1 C8 C9 98.6(4) . . . . ?
C4 Fe1 C8 C9 142.1(3) . . . . ?
C7 Fe1 C8 C9 -119.5(5) . . . . ?
C7 C8 C9 C10 -2.3(7) . . . . ?
Fe1 C8 C9 C10 57.6(4) . . . . ?
C7 C8 C9 Fe1 -59.8(4) . . . . ?
C1 Fe1 C9 C8 176.6(3) . . . . ?
C10 Fe1 C9 C8 119.7(5) . . . . ?
C2 Fe1 C9 C8 -143.6(3) . . . . ?
C5 Fe1 C9 C8 99(12) . . . . ?
C6 Fe1 C9 C8 80.9(4) . . . . ?
C3 Fe1 C9 C8 -99.8(4) . . . . ?
C4 Fe1 C9 C8 -62.6(5) . . . . ?
C7 Fe1 C9 C8 37.4(4) . . . . ?
C1 Fe1 C9 C10 56.9(4) . . . . ?
C2 Fe1 C9 C10 96.8(3) . . . . ?
C5 Fe1 C9 C10 -21(12) . . . . ?
C6 Fe1 C9 C10 -38.7(3) . . . . ?
C3 Fe1 C9 C10 140.5(3) . . . . ?
C8 Fe1 C9 C10 -119.7(5) . . . . ?
C4 Fe1 C9 C10 177.7(3) . . . . ?
C7 Fe1 C9 C10 -82.3(3) . . . . ?
C7 C6 C10 C9 -1.0(6) . . . . ?
Fe1 C6 C10 C9 -61.1(4) . . . . ?
C7 C6 C10 P2 179.6(4) . . . . ?
Fe1 C6 C10 P2 119.6(4) . . . . ?
C7 C6 C10 Fe1 60.1(4) . . . . ?
C8 C9 C10 C6 2.0(7) . . . . ?
Fe1 C9 C10 C6 60.9(4) . . . . ?
C8 C9 C10 P2 -178.6(4) . . . . ?
Fe1 C9 C10 P2 -119.8(4) . . . . ?
C8 C9 C10 Fe1 -58.8(4) . . . . ?
C29 P2 C10 C6 170.4(5) . . . . ?
C23 P2 C10 C6 59.7(5) . . . . ?
Pt1 P2 C10 C6 -67.4(5) . . . . ?
C29 P2 C10 C9 -8.8(5) . . . . ?
C23 P2 C10 C9 -119.5(5) . . . . ?
Pt1 P2 C10 C9 113.4(5) . . . . ?
C29 P2 C10 Fe1 -99.1(3) . . . . ?
C23 P2 C10 Fe1 150.2(3) . . . . ?
Pt1 P2 C10 Fe1 23.1(4) . . . . ?
C1 Fe1 C10 C6 98.4(3) . . . . ?
C2 Fe1 C10 C6 142.4(3) . . . . ?
C5 Fe1 C10 C6 61.5(4) . . . . ?
C9 Fe1 C10 C6 -117.9(4) . . . . ?
C3 Fe1 C10 C6 177.2(3) . . . . ?
C8 Fe1 C10 C6 -80.5(3) . . . . ?
C4 Fe1 C10 C6 100(6) . . . . ?
C7 Fe1 C10 C6 -37.1(3) . . . . ?
C1 Fe1 C10 C9 -143.7(3) . . . . ?
C2 Fe1 C10 C9 -99.6(3) . . . . ?
C5 Fe1 C10 C9 179.5(3) . . . . ?
C6 Fe1 C10 C9 117.9(4) . . . . ?
C3 Fe1 C10 C9 -64.9(4) . . . . ?
C8 Fe1 C10 C9 37.4(3) . . . . ?
C4 Fe1 C10 C9 -142(6) . . . . ?
C7 Fe1 C10 C9 80.9(3) . . . . ?
C1 Fe1 C10 P2 -23.2(4) . . . . ?
C2 Fe1 C10 P2 20.8(4) . . . . ?
C5 Fe1 C10 P2 -60.1(4) . . . . ?
C6 Fe1 C10 P2 -121.6(4) . . . . ?
C9 Fe1 C10 P2 120.5(4) . . . . ?
C3 Fe1 C10 P2 55.6(5) . . . . ?
C8 Fe1 C10 P2 157.9(4) . . . . ?
C4 Fe1 C10 P2 -22(6) . . . . ?
C7 Fe1 C10 P2 -158.7(4) . . . . ?
C1 P1 C11 C12 116.8(4) . . . . ?
C17 P1 C11 C12 -137.3(4) . . . . ?
Pt1 P1 C11 C12 -10.6(4) . . . . ?
C1 P1 C11 C16 -62.8(4) . . . . ?
C17 P1 C11 C16 43.2(4) . . . . ?
Pt1 P1 C11 C16 169.8(3) . . . . ?
C16 C11 C12 C13 1.5(7) . . . . ?
P1 C11 C12 C13 -178.1(4) . . . . ?
C11 C12 C13 C14 -0.6(7) . . . . ?
C12 C13 C14 C15 -0.3(8) . . . . ?
C13 C14 C15 C16 0.4(8) . . . . ?
C12 C11 C16 C15 -1.4(7) . . . . ?
P1 C11 C16 C15 178.2(4) . . . . ?
C14 C15 C16 C11 0.5(7) . . . . ?
C1 P1 C17 C22 -34.2(4) . . . . ?
C11 P1 C17 C22 -144.8(4) . . . . ?
Pt1 P1 C17 C22 91.0(4) . . . . ?
C1 P1 C17 C18 148.8(4) . . . . ?
C11 P1 C17 C18 38.2(4) . . . . ?
Pt1 P1 C17 C18 -86.0(4) . . . . ?
C22 C17 C18 C19 -0.7(7) . . . . ?
P1 C17 C18 C19 176.4(4) . . . . ?
C17 C18 C19 C20 1.3(8) . . . . ?
C18 C19 C20 C21 -1.2(8) . . . . ?
C19 C20 C21 C22 0.6(8) . . . . ?
C18 C17 C22 C21 0.0(7) . . . . ?
P1 C17 C22 C21 -177.0(4) . . . . ?
C20 C21 C22 C17 0.0(8) . . . . ?
C29 P2 C23 C28 110.9(4) . . . . ?
C10 P2 C23 C28 -145.4(4) . . . . ?
Pt1 P2 C23 C28 -12.2(5) . . . . ?
C29 P2 C23 C24 -70.1(5) . . . . ?
C10 P2 C23 C24 33.6(5) . . . . ?
Pt1 P2 C23 C24 166.8(4) . . . . ?
C28 C23 C24 C25 -3.7(8) . . . . ?
P2 C23 C24 C25 177.3(4) . . . . ?
C23 C24 C25 C26 0.8(9) . . . . ?
C24 C25 C26 C27 2.7(9) . . . . ?
C25 C26 C27 C28 -3.2(10) . . . . ?
C26 C27 C28 C23 0.2(9) . . . . ?
C24 C23 C28 C27 3.2(8) . . . . ?
P2 C23 C28 C27 -177.8(5) . . . . ?
C10 P2 C29 C30 103.3(4) . . . . ?
C23 P2 C29 C30 -152.8(4) . . . . ?
Pt1 P2 C29 C30 -27.7(4) . . . . ?
C10 P2 C29 C34 -72.9(5) . . . . ?
C23 P2 C29 C34 31.0(5) . . . . ?
Pt1 P2 C29 C34 156.0(4) . . . . ?
C34 C29 C30 C31 -0.4(8) . . . . ?
P2 C29 C30 C31 -176.7(4) . . . . ?
C29 C30 C31 C32 -0.6(8) . . . . ?
C30 C31 C32 C33 1.3(9) . . . . ?
C31 C32 C33 C34 -1.1(9) . . . . ?
C32 C33 C34 C29 0.2(9) . . . . ?
C30 C29 C34 C33 0.6(8) . . . . ?
P2 C29 C34 C33 176.8(4) . . . . ?
Pt1 Se1 C35 C36 176(4) . . . . ?
Se1 C35 C36 C37 138(32) . . . . ?
C35 C36 C37 C38 1(35) . . . . ?
C36 C37 C38 C39 43(3) . . . . ?
C37 C38 C39 C40 -170.2(17) . . . . ?
C38 C39 C40 C41 174.7(19) . . . . ?
Pt1 Se2 C42 C43 -149(9) . . . . ?
Se2 C42 C43 C44 -151(10) . . . . ?
C42 C43 C44 C45' -143(13) . . . . ?
C42 C43 C44 C45 -175(13) . . . . ?
C42 C43 C44 C48' 124(13) . . . . ?
C45' C44 C45 C46 143(6) . . . . ?
C43 C44 C45 C46 -112(3) . . . . ?
C48' C44 C45 C46 -31(4) . . . . ?
C44 C45 C46 C47 30(6) . . . . ?
C45 C46 C47 C48 140(5) . . . . ?
C45 C44 C45' C46' 27(4) . . . . ?
C43 C44 C45' C46' -63(4) . . . . ?
C48' C44 C45' C46' 33(4) . . . . ?
C44 C45' C46' C47' -35(6) . . . . ?
C45' C46' C47' C48' 13(7) . . . . ?
C46' C47' C48' C44 6(7) . . . . ?
C45' C44 C48' C47' -21(5) . . . . ?
C45 C44 C48' C47' -18(3) . . . . ?
C43 C44 C48' C47' 98(4) . . . . ?
C6S C1S C2S C3S 0.0 . . . . ?
C1S C2S C3S C4S 0.0 . . . . ?
C2S C3S C4S C5S 0.0 . . . . ?
C3S C4S C5S C6S 0.0 . . . . ?
C4S C5S C6S C1S 0.0 . . . . ?
C2S C1S C6S C5S 0.0 . . . . ?
